data_7232322
loop_
_publ_author_name
'Bhandary, Subhrajyoti'
'Panini, Piyush'
'Chopra, Deepak'

_publ_section_title
;
 Evaluating the importance of fractional Z&#x2032; polymorphs in a
 trifluoromethylated N,N&#x2032;-diphenyloxalamide derivative
;
_journal_issue 10
_journal_name_full CrystEngComm
_journal_page_first 1543
_journal_paper_doi 10.1039/C8CE02163E
_journal_volume 21
_journal_year 2019
_chemical_formula_sum 'C16 H10 F6 N2 O2'
_chemical_formula_weight 376.26
_space_group_crystal_system triclinic
_space_group_IT_number 2
_space_group_name_Hall '-P 1'
_space_group_name_H-M_alt 'P -1'
_symmetry_space_group_name_Hall '-P 1'
_symmetry_space_group_name_H-M 'P -1'
_atom_sites_solution_hydrogens geom
_audit_creation_method SHELXL-2018/3
_audit_update_record
;
2018-12-19 deposited with the CCDC.
2019-02-07 downloaded from the CCDC.
;
_cell_angle_alpha 68.367(5)
_cell_angle_beta 80.383(4)
_cell_angle_gamma 78.374(4)
_cell_formula_units_Z 2
_cell_length_a 4.9806(4)
_cell_length_b 11.5051(8)
_cell_length_c 14.8528(12)
_cell_measurement_reflns_used 6745
_cell_measurement_temperature 100(2)
_cell_measurement_theta_max 29.98
_cell_measurement_theta_min 2.81
_cell_volume 770.89(11)
_computing_cell_refinement 'Bruker SAINT'
_computing_data_collection 'Bruker APEX2'
_computing_data_reduction 'Bruker SAINT'
_computing_molecular_graphics 'PLATON(Spek, 2009) and Mercury (Macrae <i>et al.</i>, 2008)'
_computing_publication_material 'WINGX (Farrugia, 2014) and PLATON'
_computing_structure_refinement 'SHELXL-2018/3 (Sheldrick, 2018)'
_computing_structure_solution 'SHELXS-97 (Sheldrick 2008)'
_diffrn_ambient_temperature 100(2)
_diffrn_measured_fraction_theta_full 0.999
_diffrn_measured_fraction_theta_max 0.986
_diffrn_measurement_device_type 'Bruker D8 Venture CMOS PHOTON 100'
_diffrn_measurement_method '\f and \w scans'
_diffrn_radiation_type MoK\a
_diffrn_radiation_wavelength 0.71073
_diffrn_reflns_av_R_equivalents 0.0658
_diffrn_reflns_av_unetI/netI 0.0489
_diffrn_reflns_Laue_measured_fraction_full 0.999
_diffrn_reflns_Laue_measured_fraction_max 0.986
_diffrn_reflns_limit_h_max 7
_diffrn_reflns_limit_h_min -7
_diffrn_reflns_limit_k_max 16
_diffrn_reflns_limit_k_min -16
_diffrn_reflns_limit_l_max 20
_diffrn_reflns_limit_l_min -20
_diffrn_reflns_number 25315
_diffrn_reflns_point_group_measured_fraction_full 0.999
_diffrn_reflns_point_group_measured_fraction_max 0.986
_diffrn_reflns_theta_full 25.242
_diffrn_reflns_theta_max 30.146
_diffrn_reflns_theta_min 2.810
_exptl_absorpt_coefficient_mu 0.157
_exptl_absorpt_correction_T_max 0.7460
_exptl_absorpt_correction_T_min 0.6829
_exptl_absorpt_correction_type multi-scan
_exptl_absorpt_process_details SADABS
_exptl_crystal_colour colourless
_exptl_crystal_density_diffrn 1.621
_exptl_crystal_description plate
_exptl_crystal_F_000 380
_exptl_crystal_size_max 0.500
_exptl_crystal_size_mid 0.290
_exptl_crystal_size_min 0.130
_refine_diff_density_max 0.580
_refine_diff_density_min -0.290
_refine_diff_density_rms 0.064
_refine_ls_extinction_method none
_refine_ls_goodness_of_fit_ref 1.018
_refine_ls_hydrogen_treatment constr
_refine_ls_matrix_type full
_refine_ls_number_parameters 235
_refine_ls_number_reflns 4468
_refine_ls_number_restraints 0
_refine_ls_restrained_S_all 1.018
_refine_ls_R_factor_all 0.0843
_refine_ls_R_factor_gt 0.0501
_refine_ls_shift/su_max 0.000
_refine_ls_shift/su_mean 0.000
_refine_ls_structure_factor_coef Fsqd
_refine_ls_weighting_details 'w=1/[\s^2^(Fo^2^)+(0.0458P)^2^+0.5515P] where P=(Fo^2^+2Fc^2^)/3'
_refine_ls_weighting_scheme calc
_refine_ls_wR_factor_gt 0.1071
_refine_ls_wR_factor_ref 0.1217
_reflns_Friedel_coverage 0.000
_reflns_number_gt 3138
_reflns_number_total 4468
_reflns_threshold_expression 'I > 2\s(I)'
_cod_data_source_file c8ce02163e2.cif
_cod_data_source_block FII
_cod_depositor_comments 'Adding full bibliography for 7232321--7232322.cif.'
_cod_database_code 7232322
_shelx_shelxl_version_number 2018/3
_shelx_space_group_comment
;
The symmetry employed for this shelxl refinement is uniquely defined
by the following loop, which should always be used as a source of
symmetry information in preference to the above space-group names.
They are only intended as comments.
;
_shelx_estimated_absorpt_t_min 0.926
_shelx_estimated_absorpt_t_max 0.980

loop_
_space_group_symop_operation_xyz
'x, y, z'
'-x, -y, -z'

loop_
_atom_site_label
_atom_site_type_symbol
_atom_site_fract_x
_atom_site_fract_y
_atom_site_fract_z
_atom_site_U_iso_or_equiv
_atom_site_adp_type
_atom_site_occupancy
_atom_site_site_symmetry_order
_atom_site_calc_flag
_atom_site_refinement_flags_posn
_atom_site_refinement_flags_adp
C1 C 0.1861(3) 0.65949(15) 0.12315(11) 0.0152(3) Uani 1 1 d . .
C2 C 0.3251(3) 0.62977(16) 0.20416(12) 0.0164(3) Uani 1 1 d . .
H2 H 0.474079 0.561852 0.218274 0.020 Uiso 1 1 calc R U
C3 C 0.2417(3) 0.70158(16) 0.26427(12) 0.0175(3) Uani 1 1 d . .
C4 C 0.0285(4) 0.80251(17) 0.24407(13) 0.0217(4) Uani 1 1 d . .
H4 H -0.023791 0.851330 0.285421 0.026 Uiso 1 1 calc R U
C5 C -0.1071(4) 0.83111(18) 0.16284(14) 0.0268(4) Uani 1 1 d . .
H5 H -0.253569 0.900127 0.148048 0.032 Uiso 1 1 calc R U
C6 C -0.0296(4) 0.75909(17) 0.10262(13) 0.0225(4) Uani 1 1 d . .
H6 H -0.124957 0.778331 0.047337 0.027 Uiso 1 1 calc R U
C7 C 0.3718(4) 0.66542(19) 0.35604(13) 0.0254(4) Uani 1 1 d . .
C9 C 0.5091(3) 1.18151(15) 0.39564(11) 0.0148(3) Uani 1 1 d . .
C14 C 0.3337(3) 1.28538(15) 0.40992(12) 0.0184(3) Uani 1 1 d . .
H9 H 0.352679 1.310747 0.462299 0.022 Uiso 1 1 calc R U
C13 C 0.1321(4) 1.35176(16) 0.34831(13) 0.0215(4) Uani 1 1 d . .
H10 H 0.013736 1.422578 0.358575 0.026 Uiso 1 1 calc R U
C12 C 0.1012(3) 1.31569(16) 0.27148(12) 0.0200(3) Uani 1 1 d . .
H11 H -0.035724 1.361701 0.228574 0.024 Uiso 1 1 calc R U
C11 C 0.2743(3) 1.21131(15) 0.25881(11) 0.0168(3) Uani 1 1 d . .
C10 C 0.4785(3) 1.14321(15) 0.31975(11) 0.0161(3) Uani 1 1 d . .
H13 H 0.595047 1.071791 0.309812 0.019 Uiso 1 1 calc R U
C15 C 0.2499(4) 1.17058(17) 0.17608(12) 0.0200(3) Uani 1 1 d . .
C8 C 0.5019(3) 0.52998(15) 0.03842(11) 0.0142(3) Uani 1 1 d . .
C16 C 0.9038(3) 1.01717(15) 0.46019(11) 0.0140(3) Uani 1 1 d . .
F1 F 0.6013(3) 0.58125(12) 0.36139(9) 0.0372(3) Uani 1 1 d . .
F2 F 0.2003(3) 0.61459(14) 0.43520(8) 0.0462(4) Uani 1 1 d . .
F3 F 0.4398(2) 0.76559(12) 0.36872(9) 0.0354(3) Uani 1 1 d . .
F4 F 0.3032(3) 1.04581(11) 0.19826(9) 0.0418(3) Uani 1 1 d . .
F5 F 0.4277(3) 1.21672(14) 0.09877(8) 0.0449(4) Uani 1 1 d . .
F6 F 0.0018(3) 1.20727(16) 0.14498(10) 0.0515(4) Uani 1 1 d . .
N1 N 0.2532(3) 0.58780(13) 0.06050(10) 0.0150(3) Uani 1 1 d . .
H1 H 0.116189 0.580706 0.033294 0.018 Uiso 1 1 calc R U
N2 N 0.7124(3) 1.11814(13) 0.46023(10) 0.0154(3) Uani 1 1 d . .
H2A H 0.714427 1.148482 0.506477 0.018 Uiso 1 1 calc R U
O1 O 0.7164(2) 0.52252(12) 0.07198(9) 0.0207(3) Uani 1 1 d . .
O2 O 0.9315(2) 0.95588(11) 0.40642(9) 0.0197(3) Uani 1 1 d . .

loop_
_atom_site_aniso_label
_atom_site_aniso_U_11
_atom_site_aniso_U_22
_atom_site_aniso_U_33
_atom_site_aniso_U_23
_atom_site_aniso_U_13
_atom_site_aniso_U_12
C1 0.0142(7) 0.0184(8) 0.0160(7) -0.0099(6) 0.0005(6) -0.0038(6)
C2 0.0150(8) 0.0197(8) 0.0167(8) -0.0094(7) -0.0008(6) -0.0020(6)
C3 0.0179(8) 0.0224(8) 0.0159(7) -0.0105(7) -0.0018(6) -0.0038(6)
C4 0.0251(9) 0.0230(9) 0.0222(8) -0.0152(7) -0.0034(7) -0.0001(7)
C5 0.0288(10) 0.0261(9) 0.0286(10) -0.0172(8) -0.0110(8) 0.0103(7)
C6 0.0232(9) 0.0275(9) 0.0209(8) -0.0145(7) -0.0075(7) 0.0028(7)
C7 0.0239(9) 0.0347(10) 0.0226(9) -0.0186(8) -0.0051(7) 0.0032(8)
C9 0.0146(8) 0.0141(7) 0.0143(7) -0.0027(6) -0.0030(6) -0.0019(6)
C14 0.0205(8) 0.0171(8) 0.0191(8) -0.0082(7) -0.0044(6) -0.0005(6)
C13 0.0195(8) 0.0174(8) 0.0261(9) -0.0068(7) -0.0056(7) 0.0021(6)
C12 0.0174(8) 0.0178(8) 0.0208(8) -0.0009(7) -0.0068(6) -0.0010(6)
C11 0.0173(8) 0.0189(8) 0.0129(7) -0.0023(6) -0.0023(6) -0.0051(6)
C10 0.0164(8) 0.0160(8) 0.0153(7) -0.0049(6) -0.0026(6) -0.0014(6)
C15 0.0204(8) 0.0231(9) 0.0156(8) -0.0039(7) -0.0042(6) -0.0048(7)
C8 0.0132(7) 0.0172(7) 0.0145(7) -0.0079(6) -0.0005(6) -0.0038(6)
C16 0.0144(7) 0.0139(7) 0.0125(7) -0.0031(6) -0.0017(6) -0.0020(6)
F1 0.0383(7) 0.0452(7) 0.0335(6) -0.0260(6) -0.0210(5) 0.0198(6)
F2 0.0463(8) 0.0714(10) 0.0158(5) -0.0104(6) -0.0009(5) -0.0087(7)
F3 0.0333(7) 0.0477(7) 0.0414(7) -0.0351(6) -0.0161(5) 0.0061(5)
F4 0.0772(10) 0.0270(6) 0.0273(6) -0.0108(5) -0.0189(6) -0.0077(6)
F5 0.0594(9) 0.0631(9) 0.0206(6) -0.0159(6) 0.0101(6) -0.0371(7)
F6 0.0288(7) 0.0904(11) 0.0541(8) -0.0499(8) -0.0225(6) 0.0121(7)
N1 0.0114(6) 0.0212(7) 0.0172(7) -0.0120(6) -0.0021(5) -0.0026(5)
N2 0.0170(7) 0.0168(7) 0.0132(6) -0.0068(5) -0.0048(5) 0.0014(5)
O1 0.0132(6) 0.0325(7) 0.0246(6) -0.0196(6) -0.0023(5) -0.0029(5)
O2 0.0216(6) 0.0215(6) 0.0186(6) -0.0112(5) -0.0065(5) 0.0029(5)

loop_
_atom_type_symbol
_atom_type_description
_atom_type_scat_dispersion_real
_atom_type_scat_dispersion_imag
_atom_type_scat_source
C C 0.0033 0.0016 'International Tables Vol C Tables 4.2.6.8 and 6.1.1.4'
H H 0.0000 0.0000 'International Tables Vol C Tables 4.2.6.8 and 6.1.1.4'
N N 0.0061 0.0033 'International Tables Vol C Tables 4.2.6.8 and 6.1.1.4'
O O 0.0106 0.0060 'International Tables Vol C Tables 4.2.6.8 and 6.1.1.4'
F F 0.0171 0.0103 'International Tables Vol C Tables 4.2.6.8 and 6.1.1.4'

loop_
_geom_angle_atom_site_label_1
_geom_angle_atom_site_label_2
_geom_angle_atom_site_label_3
_geom_angle
_geom_angle_site_symmetry_3
C6 C1 C2 120.46(14) .
C6 C1 N1 117.81(14) .
C2 C1 N1 121.71(14) .
C1 C2 C3 118.54(15) .
C1 C2 H2 120.7 .
C3 C2 H2 120.7 .
C4 C3 C2 121.69(15) .
C4 C3 C7 118.50(14) .
C2 C3 C7 119.71(15) .
C5 C4 C3 118.99(15) .
C5 C4 H4 120.5 .
C3 C4 H4 120.5 .
C4 C5 C6 120.20(16) .
C4 C5 H5 119.9 .
C6 C5 H5 119.9 .
C1 C6 C5 120.11(16) .
C1 C6 H6 119.9 .
C5 C6 H6 119.9 .
F1 C7 F2 106.45(16) .
F1 C7 F3 106.40(15) .
F2 C7 F3 105.38(14) .
F1 C7 C3 113.75(14) .
F2 C7 C3 111.84(15) .
F3 C7 C3 112.44(16) .
C10 C9 C14 119.77(15) .
C10 C9 N2 122.33(14) .
C14 C9 N2 117.89(14) .
C13 C14 C9 120.39(15) .
C13 C14 H9 119.8 .
C9 C14 H9 119.8 .
C14 C13 C12 120.51(16) .
C14 C13 H10 119.7 .
C12 C13 H10 119.7 .
C11 C12 C13 118.58(15) .
C11 C12 H11 120.7 .
C13 C12 H11 120.7 .
C12 C11 C10 121.92(15) .
C12 C11 C15 120.15(15) .
C10 C11 C15 117.92(15) .
C11 C10 C9 118.81(15) .
C11 C10 H13 120.6 .
C9 C10 H13 120.6 .
F6 C15 F4 106.47(15) .
F6 C15 F5 106.32(15) .
F4 C15 F5 105.11(15) .
F6 C15 C11 113.10(15) .
F4 C15 C11 113.01(14) .
F5 C15 C11 112.24(14) .
O1 C8 N1 127.01(14) .
O1 C8 C8 121.01(17) 2_665
N1 C8 C8 111.98(16) 2_665
O2 C16 N2 127.36(15) .
O2 C16 C16 121.25(17) 2_776
N2 C16 C16 111.39(16) 2_776
C8 N1 C1 126.89(13) .
C8 N1 H1 116.6 .
C1 N1 H1 116.6 .
C16 N2 C9 128.30(13) .
C16 N2 H2A 115.8 .
C9 N2 H2A 115.8 .

loop_
_geom_bond_atom_site_label_1
_geom_bond_atom_site_label_2
_geom_bond_distance
_geom_bond_site_symmetry_2
C1 C6 1.384(2) .
C1 C2 1.387(2) .
C1 N1 1.4173(19) .
C2 C3 1.391(2) .
C2 H2 0.9500 .
C3 C4 1.385(2) .
C3 C7 1.490(2) .
C4 C5 1.382(2) .
C4 H4 0.9500 .
C5 C6 1.392(2) .
C5 H5 0.9500 .
C6 H6 0.9500 .
C7 F1 1.333(2) .
C7 F2 1.346(2) .
C7 F3 1.348(2) .
C9 C10 1.393(2) .
C9 C14 1.393(2) .
C9 N2 1.410(2) .
C14 C13 1.383(2) .
C14 H9 0.9500 .
C13 C12 1.390(2) .
C13 H10 0.9500 .
C12 C11 1.384(2) .
C12 H11 0.9500 .
C11 C10 1.390(2) .
C11 C15 1.497(2) .
C10 H13 0.9500 .
C15 F6 1.325(2) .
C15 F4 1.329(2) .
C15 F5 1.336(2) .
C8 O1 1.2277(19) .
C8 N1 1.333(2) .
C8 C8 1.540(3) 2_665
C16 O2 1.2220(19) .
C16 N2 1.346(2) .
C16 C16 1.534(3) 2_776
N1 H1 0.8800 .
N2 H2A 0.8800 .

loop_
_geom_hbond_atom_site_label_D
_geom_hbond_atom_site_label_H
_geom_hbond_atom_site_label_A
_geom_hbond_distance_DH
_geom_hbond_distance_HA
_geom_hbond_distance_DA
_geom_hbond_angle_DHA
_geom_hbond_site_symmetry_A
_geom_hbond_publ_flag
C2 H2 O1 0.95 2.45 2.9520(19) 112.7 . yes
N1 H1 O1 0.88 2.15 2.8814(17) 140.4 1_455 yes
N2 H2A F3 0.88 2.36 3.2051(17) 160.9 2_676 yes
N2 H2A O2 0.88 2.23 2.6675(18) 110.1 2_776 yes

loop_
_geom_torsion_atom_site_label_1
_geom_torsion_atom_site_label_2
_geom_torsion_atom_site_label_3
_geom_torsion_atom_site_label_4
_geom_torsion
_geom_torsion_site_symmetry_1
C6 C1 C2 C3 0.4(2) .
N1 C1 C2 C3 -177.77(15) .
C1 C2 C3 C4 -1.2(3) .
C1 C2 C3 C7 175.04(16) .
C2 C3 C4 C5 1.0(3) .
C7 C3 C4 C5 -175.33(18) .
C3 C4 C5 C6 0.1(3) .
C2 C1 C6 C5 0.6(3) .
N1 C1 C6 C5 178.87(17) .
C4 C5 C6 C1 -0.9(3) .
C4 C3 C7 F1 -169.90(16) .
C2 C3 C7 F1 13.7(2) .
C4 C3 C7 F2 69.5(2) .
C2 C3 C7 F2 -106.94(19) .
C4 C3 C7 F3 -48.9(2) .
C2 C3 C7 F3 134.73(17) .
C10 C9 C14 C13 -1.0(3) .
N2 C9 C14 C13 179.45(16) .
C9 C14 C13 C12 0.1(3) .
C14 C13 C12 C11 0.7(3) .
C13 C12 C11 C10 -0.8(3) .
C13 C12 C11 C15 -179.18(16) .
C12 C11 C10 C9 0.0(2) .
C15 C11 C10 C9 178.39(15) .
C14 C9 C10 C11 0.9(2) .
N2 C9 C10 C11 -179.53(15) .
C12 C11 C15 F6 -24.6(2) .
C10 C11 C15 F6 156.95(16) .
C12 C11 C15 F4 -145.65(16) .
C10 C11 C15 F4 35.9(2) .
C12 C11 C15 F5 95.69(19) .
C10 C11 C15 F5 -82.76(19) .
O1 C8 N1 C1 4.1(3) .
C8 C8 N1 C1 -175.52(16) 2_665
C6 C1 N1 C8 148.59(17) .
C2 C1 N1 C8 -33.2(3) .
O2 C16 N2 C9 -3.8(3) .
C16 C16 N2 C9 176.64(16) 2_776
C10 C9 N2 C16 0.9(3) .
C14 C9 N2 C16 -179.52(16) .
